data_7237005
loop_
_publ_author_name
'Smetana, Volodymyr'
'Mudryk, Yaroslav'
'Pecharsky, Vitalij K.'
'Mudring, Anja-Verena'

_publ_section_title
;
 Controlling magnetism via transition metal exchange in the series of
 intermetallics Eu(T1,T2)5In (T = Cu, Ag, Au)
;
_journal_issue 6
_journal_name_full 'Journal of Materials Chemistry C'
_journal_page_first 1353
_journal_paper_doi 10.1039/C7TC04964A
_journal_volume 6
_journal_year 2018
_chemical_formula_sum 'Ag3.09 Cu1.91 Eu In'
_chemical_formula_weight 721.40
_space_group_crystal_system orthorhombic
_space_group_IT_number 62
_space_group_name_Hall '-P 2ac 2n'
_space_group_name_H-M_alt 'P n m a'
_audit_creation_method SHELXL-2014/7
_audit_update_record
;
2017-08-01 deposited with the CCDC.
2017-12-18 downloaded from the CCDC.
;
_cell_angle_alpha 90
_cell_angle_beta 90
_cell_angle_gamma 90
_cell_formula_units_Z 4
_cell_length_a 8.8834(18)
_cell_length_b 5.3927(11)
_cell_length_c 11.243(2)
_cell_measurement_reflns_used 1373
_cell_measurement_temperature 293(2)
_cell_measurement_theta_max 29.252
_cell_measurement_theta_min 2.922
_cell_volume 538.60(18)
_computing_structure_refinement 'SHELXL-2014/7 (Sheldrick, 2014)'
_diffrn_ambient_temperature 293(2)
_diffrn_measured_fraction_theta_full 1.000
_diffrn_measured_fraction_theta_max 0.990
_diffrn_measurement_device_type 'Bruker Venture'
_diffrn_radiation_type MoK\a
_diffrn_radiation_wavelength 0.71073
_diffrn_reflns_av_R_equivalents 0.0712
_diffrn_reflns_av_unetI/netI 0.1001
_diffrn_reflns_Laue_measured_fraction_full 1.000
_diffrn_reflns_Laue_measured_fraction_max 0.990
_diffrn_reflns_limit_h_max 12
_diffrn_reflns_limit_h_min 0
_diffrn_reflns_limit_k_max 7
_diffrn_reflns_limit_k_min -7
_diffrn_reflns_limit_l_max 0
_diffrn_reflns_limit_l_min -15
_diffrn_reflns_number 1373
_diffrn_reflns_point_group_measured_fraction_full 1.000
_diffrn_reflns_point_group_measured_fraction_max 0.990
_diffrn_reflns_theta_full 25.242
_diffrn_reflns_theta_max 29.252
_diffrn_reflns_theta_min 2.922
_exptl_absorpt_coefficient_mu 33.886
_exptl_absorpt_correction_T_max 0.01
_exptl_absorpt_correction_T_min 0.008
_exptl_absorpt_correction_type empirical
_exptl_absorpt_process_details 'Blessing, 1995'
_exptl_crystal_density_diffrn 8.903
_exptl_crystal_description 'irregular fragment'
_exptl_crystal_F_000 1250
_exptl_crystal_size_max 0.11
_exptl_crystal_size_mid 0.08
_exptl_crystal_size_min 0.07
_refine_diff_density_max 2.548
_refine_diff_density_min -3.901
_refine_diff_density_rms 0.736
_refine_ls_extinction_method none
_refine_ls_goodness_of_fit_ref 0.983
_refine_ls_hydrogen_treatment undef
_refine_ls_matrix_type full
_refine_ls_number_parameters 43
_refine_ls_number_reflns 800
_refine_ls_number_restraints 0
_refine_ls_restrained_S_all 0.983
_refine_ls_R_factor_all 0.1047
_refine_ls_R_factor_gt 0.0551
_refine_ls_shift/su_max 0.000
_refine_ls_shift/su_mean 0.000
_refine_ls_structure_factor_coef Fsqd
_refine_ls_weighting_details 'w=1/[\s^2^(Fo^2^)+(0.0451P)^2^] where P=(Fo^2^+2Fc^2^)/3'
_refine_ls_weighting_scheme calc
_refine_ls_wR_factor_gt 0.1026
_refine_ls_wR_factor_ref 0.1137
_reflns_Friedel_coverage 0.000
_reflns_number_gt 516
_reflns_number_total 800
_reflns_threshold_expression 'I > 2\s(I)'
_cod_data_source_file c7tc04964a2.cif
_cod_data_source_block 23
_cod_original_cell_volume 538.60(19)
_cod_database_code 7237005
_shelx_shelxl_version_number 2014/7
_shelx_space_group_comment
;
The symmetry employed for this shelxl refinement is uniquely defined
by the following loop, which should always be used as a source of
symmetry information in preference to the above space-group names.
They are only intended as comments.
;

loop_
_space_group_symop_operation_xyz
'x, y, z'
'-x+1/2, -y, z+1/2'
'-x, y+1/2, -z'
'x+1/2, -y+1/2, -z+1/2'
'-x, -y, -z'
'x-1/2, y, -z-1/2'
'x, -y-1/2, z'
'-x-1/2, y-1/2, z-1/2'

loop_
_atom_site_label
_atom_site_type_symbol
_atom_site_fract_x
_atom_site_fract_y
_atom_site_fract_z
_atom_site_U_iso_or_equiv
_atom_site_adp_type
_atom_site_occupancy
_atom_site_site_symmetry_order
_atom_site_calc_flag
_atom_site_refinement_flags_posn
_atom_site_refinement_flags_adp
_atom_site_refinement_flags_occupancy
Eu1 Eu 0.24251(19) 0.2500 0.56180(12) 0.0173(4) Uani 1 2 d S T P
In2 In -0.1464(2) 0.2500 0.64597(16) 0.0173(5) Uani 1 2 d S T P
Ag3 Ag 0.5868(3) 0.2500 0.48531(19) 0.0202(10) Uani 0.93(4) 2 d S T P
Cu3 Cu 0.5868(3) 0.2500 0.48531(19) 0.0202(10) Uani 0.07(4) 2 d S T P
Ag4 Ag 0.1859(3) 0.2500 0.2493(2) 0.0176(10) Uani 0.59(4) 2 d S T P
Cu4 Cu 0.1859(3) 0.2500 0.2493(2) 0.0176(10) Uani 0.41(4) 2 d S T P
Ag5 Ag 0.5656(2) 0.0048(5) 0.69389(17) 0.0172(8) Uani 0.29(3) 1 d . . P
Cu5 Cu 0.5656(2) 0.0048(5) 0.69389(17) 0.0172(8) Uani 0.71(3) 1 d . . P
Ag6 Ag -0.0569(3) 0.2500 0.40910(18) 0.0231(6) Uani 1 2 d S T P

loop_
_atom_site_aniso_label
_atom_site_aniso_U_11
_atom_site_aniso_U_22
_atom_site_aniso_U_33
_atom_site_aniso_U_23
_atom_site_aniso_U_13
_atom_site_aniso_U_12
Eu1 0.0167(7) 0.0180(7) 0.0172(6) 0.000 -0.0015(6) 0.000
In2 0.0162(10) 0.0221(12) 0.0137(9) 0.000 0.0009(7) 0.000
Ag3 0.0234(15) 0.0210(15) 0.0163(13) 0.000 -0.0014(9) 0.000
Cu3 0.0234(15) 0.0210(15) 0.0163(13) 0.000 -0.0014(9) 0.000
Ag4 0.0130(13) 0.0228(16) 0.0170(13) 0.000 0.0005(9) 0.000
Cu4 0.0130(13) 0.0228(16) 0.0170(13) 0.000 0.0005(9) 0.000
Ag5 0.0182(12) 0.0174(11) 0.0160(10) 0.0035(7) -0.0014(8) -0.0026(10)
Cu5 0.0182(12) 0.0174(11) 0.0160(10) 0.0035(7) -0.0014(8) -0.0026(10)
Ag6 0.0217(12) 0.0324(14) 0.0153(10) 0.000 0.0005(9) 0.000

loop_
_atom_type_symbol
_atom_type_description
_atom_type_scat_dispersion_real
_atom_type_scat_dispersion_imag
_atom_type_scat_source
Cu Cu 0.3201 1.2651 'International Tables Vol C Tables 4.2.6.8 and 6.1.1.4'
Ag Ag -0.8971 1.1015 'International Tables Vol C Tables 4.2.6.8 and 6.1.1.4'
In In -0.7276 1.3100 'International Tables Vol C Tables 4.2.6.8 and 6.1.1.4'
Eu Eu -0.1578 3.6682 'International Tables Vol C Tables 4.2.6.8 and 6.1.1.4'

loop_
_geom_angle_atom_site_label_1
_geom_angle_atom_site_label_2
_geom_angle_atom_site_label_3
_geom_angle
_geom_angle_site_symmetry_1
_geom_angle_site_symmetry_3
Cu3 Eu1 Ag3 0.0 5_666 5_666
Cu3 Eu1 Cu3 118.43(10) 5_666 5_656
Ag3 Eu1 Cu3 118.43(10) 5_666 5_656
Cu3 Eu1 Ag3 118.4 5_666 5_656
Ag3 Eu1 Ag3 118.43(10) 5_666 5_656
Cu3 Eu1 Ag3 0.0 5_656 5_656
Cu3 Eu1 Ag6 108.33(5) 5_666 .
Ag3 Eu1 Ag6 108.33(5) 5_666 .
Cu3 Eu1 Ag6 108.33(5) 5_656 .
Ag3 Eu1 Ag6 108.33(5) 5_656 .
Cu3 Eu1 Ag3 59.3 5_666 .
Ag3 Eu1 Ag3 59.28(5) 5_666 .
Cu3 Eu1 Ag3 59.3 5_656 .
Ag3 Eu1 Ag3 59.28(5) 5_656 .
Ag6 Eu1 Ag3 131.45(8) . .
Cu3 Eu1 Ag6 175.67(7) 5_666 5_556
Ag3 Eu1 Ag6 175.67(7) 5_666 5_556
Cu3 Eu1 Ag6 62.56(6) 5_656 5_556
Ag3 Eu1 Ag6 62.56(6) 5_656 5_556
Ag6 Eu1 Ag6 67.65(5) . 5_556
Ag3 Eu1 Ag6 121.84(5) . 5_556
Cu3 Eu1 Ag6 62.56(6) 5_666 5_566
Ag3 Eu1 Ag6 62.56(6) 5_666 5_566
Cu3 Eu1 Ag6 175.67(7) 5_656 5_566
Ag3 Eu1 Ag6 175.67(7) 5_656 5_566
Ag6 Eu1 Ag6 67.65(5) . 5_566
Ag3 Eu1 Ag6 121.84(5) . 5_566
Ag6 Eu1 Ag6 116.11(11) 5_556 5_566
Cu3 Eu1 Cu5 91.45(6) 5_666 4_456
Ag3 Eu1 Cu5 91.45(6) 5_666 4_456
Cu3 Eu1 Cu5 133.45(7) 5_656 4_456
Ag3 Eu1 Cu5 133.45(7) 5_656 4_456
Ag6 Eu1 Cu5 92.83(7) . 4_456
Ag3 Eu1 Cu5 131.14(7) . 4_456
Ag6 Eu1 Cu5 90.39(7) 5_556 4_456
Ag6 Eu1 Cu5 49.66(6) 5_566 4_456
Cu3 Eu1 Ag5 91.45(6) 5_666 4_456
Ag3 Eu1 Ag5 91.45(6) 5_666 4_456
Cu3 Eu1 Ag5 133.45(7) 5_656 4_456
Ag3 Eu1 Ag5 133.45(7) 5_656 4_456
Ag6 Eu1 Ag5 92.83(7) . 4_456
Ag3 Eu1 Ag5 131.14(7) . 4_456
Ag6 Eu1 Ag5 90.39(7) 5_556 4_456
Ag6 Eu1 Ag5 49.66(6) 5_566 4_456
Cu5 Eu1 Ag5 0.0 4_456 4_456
Cu3 Eu1 Cu5 133.45(7) 5_666 6_557
Ag3 Eu1 Cu5 133.45(7) 5_666 6_557
Cu3 Eu1 Cu5 91.45(6) 5_656 6_557
Ag3 Eu1 Cu5 91.45(6) 5_656 6_557
Ag6 Eu1 Cu5 92.83(7) . 6_557
Ag3 Eu1 Cu5 131.14(7) . 6_557
Ag6 Eu1 Cu5 49.66(6) 5_556 6_557
Ag6 Eu1 Cu5 90.39(7) 5_566 6_557
Cu5 Eu1 Cu5 45.35(9) 4_456 6_557
Ag5 Eu1 Cu5 45.35(9) 4_456 6_557
Ag6 In2 Cu5 113.95(9) . 4_456
Ag6 In2 Ag5 113.95(9) . 4_456
Cu5 In2 Ag5 0.0 4_456 4_456
Ag6 In2 Cu5 113.95(9) . 6_557
Cu5 In2 Cu5 53.81(11) 4_456 6_557
Ag5 In2 Cu5 53.81(11) 4_456 6_557
Ag6 In2 Ag5 113.95(9) . 6_557
Cu5 In2 Ag5 53.8 4_456 6_557
Ag5 In2 Ag5 53.81(11) 4_456 6_557
Cu5 In2 Ag5 0.0 6_557 6_557
Ag6 In2 Cu5 115.22(9) . 1_455
Cu5 In2 Cu5 130.83(7) 4_456 1_455
Ag5 In2 Cu5 130.83(7) 4_456 1_455
Cu5 In2 Cu5 104.20(8) 6_557 1_455
Ag5 In2 Cu5 104.20(8) 6_557 1_455
Ag6 In2 Ag5 115.22(9) . 1_455
Cu5 In2 Ag5 130.8 4_456 1_455
Ag5 In2 Ag5 130.83(7) 4_456 1_455
Cu5 In2 Ag5 104.2 6_557 1_455
Ag5 In2 Ag5 104.20(8) 6_557 1_455
Cu5 In2 Ag5 0.0 1_455 1_455
Ag6 In2 Cu5 115.22(9) . 7_465
Cu5 In2 Cu5 104.20(8) 4_456 7_465
Ag5 In2 Cu5 104.20(8) 4_456 7_465
Cu5 In2 Cu5 130.83(7) 6_557 7_465
Ag5 In2 Cu5 130.83(7) 6_557 7_465
Cu5 In2 Cu5 53.65(11) 1_455 7_465
Ag5 In2 Cu5 53.65(11) 1_455 7_465
Ag6 In2 Ag5 115.22(9) . 7_465
Cu5 In2 Ag5 104.2 4_456 7_465
Ag5 In2 Ag5 104.20(8) 4_456 7_465
Cu5 In2 Ag5 130.8 6_557 7_465
Ag5 In2 Ag5 130.83(7) 6_557 7_465
Cu5 In2 Ag5 53.7 1_455 7_465
Ag5 In2 Ag5 53.65(11) 1_455 7_465
Cu5 In2 Ag5 0.0 7_465 7_465
Ag6 In2 Ag4 114.50(6) . 5_566
Cu5 In2 Ag4 54.52(7) 4_456 5_566
Ag5 In2 Ag4 54.52(7) 4_456 5_566
Cu5 In2 Ag4 104.07(9) 6_557 5_566
Ag5 In2 Ag4 104.07(9) 6_557 5_566
Cu5 In2 Ag4 103.55(10) 1_455 5_566
Ag5 In2 Ag4 103.55(10) 1_455 5_566
Cu5 In2 Ag4 54.05(8) 7_465 5_566
Ag5 In2 Ag4 54.05(8) 7_465 5_566
Ag6 In2 Cu4 114.50(6) . 5_566
Cu5 In2 Cu4 54.52(7) 4_456 5_566
Ag5 In2 Cu4 54.52(7) 4_456 5_566
Cu5 In2 Cu4 104.07(9) 6_557 5_566
Ag5 In2 Cu4 104.07(9) 6_557 5_566
Cu5 In2 Cu4 103.55(10) 1_455 5_566
Ag5 In2 Cu4 103.55(10) 1_455 5_566
Cu5 In2 Cu4 54.05(8) 7_465 5_566
Ag5 In2 Cu4 54.05(8) 7_465 5_566
Ag4 In2 Cu4 0.00(11) 5_566 5_566
Ag6 In2 Ag4 114.50(6) . 5_556
Cu5 In2 Ag4 104.07(9) 4_456 5_556
Ag5 In2 Ag4 104.07(9) 4_456 5_556
Cu5 In2 Ag4 54.52(7) 6_557 5_556
Ag5 In2 Ag4 54.52(7) 6_557 5_556
Cu5 In2 Ag4 54.05(8) 1_455 5_556
Ag5 In2 Ag4 54.05(8) 1_455 5_556
Cu5 In2 Ag4 103.55(10) 7_465 5_556
Ag5 In2 Ag4 103.55(10) 7_465 5_556
Ag4 In2 Ag4 131.00(11) 5_566 5_556
Cu4 In2 Ag4 131.0 5_566 5_556
Ag5 Ag3 Cu5 58.7 . 7_565
Ag5 Ag3 Ag5 58.67(12) . 7_565
Cu5 Ag3 Ag5 0.0 7_565 7_565
Ag5 Ag3 Cu4 147.81(8) . 6_656
Cu5 Ag3 Cu4 147.81(8) 7_565 6_656
Ag5 Ag3 Cu4 147.81(8) 7_565 6_656
Ag5 Ag3 Ag4 147.81(8) . 6_656
Cu5 Ag3 Ag4 147.81(8) 7_565 6_656
Ag5 Ag3 Ag4 147.81(8) 7_565 6_656
Cu4 Ag3 Ag4 0.0 6_656 6_656
Ag5 Ag3 Cu5 110.6 . 5_656
Cu5 Ag3 Cu5 146.64(11) 7_565 5_656
Ag5 Ag3 Cu5 146.64(11) 7_565 5_656
Cu4 Ag3 Cu5 57.89(7) 6_656 5_656
Ag4 Ag3 Cu5 57.89(7) 6_656 5_656
Ag5 Ag3 Ag5 110.64(7) . 5_656
Cu5 Ag3 Ag5 146.6 7_565 5_656
Ag5 Ag3 Ag5 146.64(11) 7_565 5_656
Cu4 Ag3 Ag5 57.89(7) 6_656 5_656
Ag4 Ag3 Ag5 57.89(7) 6_656 5_656
Cu5 Ag3 Ag5 0.0 5_656 5_656
Ag5 Ag3 Cu5 146.6 . 3_656
Cu5 Ag3 Cu5 110.64(7) 7_565 3_656
Ag5 Ag3 Cu5 110.64(7) 7_565 3_656
Cu4 Ag3 Cu5 57.89(7) 6_656 3_656
Ag4 Ag3 Cu5 57.89(7) 6_656 3_656
Cu5 Ag3 Cu5 59.03(11) 5_656 3_656
Ag5 Ag3 Cu5 59.03(11) 5_656 3_656
Ag5 Ag3 Ag5 146.64(11) . 3_656
Cu5 Ag3 Ag5 110.6 7_565 3_656
Ag5 Ag3 Ag5 110.64(7) 7_565 3_656
Cu4 Ag3 Ag5 57.89(7) 6_656 3_656
Ag4 Ag3 Ag5 57.89(7) 6_656 3_656
Cu5 Ag3 Ag5 59.0 5_656 3_656
Ag5 Ag3 Ag5 59.03(11) 5_656 3_656
Cu5 Ag3 Ag5 0.0 3_656 3_656
Ag5 Ag3 In2 61.88(8) . 1_655
Cu5 Ag3 In2 61.88(8) 7_565 1_655
Ag5 Ag3 In2 61.88(8) 7_565 1_655
Cu4 Ag3 In2 108.85(12) 6_656 1_655
Ag4 Ag3 In2 108.85(12) 6_656 1_655
Cu5 Ag3 In2 145.47(8) 5_656 1_655
Ag5 Ag3 In2 145.47(8) 5_656 1_655
Cu5 Ag3 In2 145.47(8) 3_656 1_655
Ag5 Ag3 In2 145.47(8) 3_656 1_655
Ag5 Ag3 Cu3 56.69(8) . 5_656
Cu5 Ag3 Cu3 107.26(12) 7_565 5_656
Ag5 Ag3 Cu3 107.26(12) 7_565 5_656
Cu4 Ag3 Cu3 104.87(8) 6_656 5_656
Ag4 Ag3 Cu3 104.87(8) 6_656 5_656
Cu5 Ag3 Cu3 53.95(8) 5_656 5_656
Ag5 Ag3 Cu3 53.95(8) 5_656 5_656
Cu5 Ag3 Cu3 105.20(12) 3_656 5_656
Ag5 Ag3 Cu3 105.20(12) 3_656 5_656
In2 Ag3 Cu3 109.18(9) 1_655 5_656
Cu5 Ag4 Ag5 0.0 3_656 3_656
Cu5 Ag4 Cu5 61.76(13) 3_656 5_656
Ag5 Ag4 Cu5 61.76(13) 3_656 5_656
Cu5 Ag4 Ag5 61.8 3_656 5_656
Ag5 Ag4 Ag5 61.76(13) 3_656 5_656
Cu5 Ag4 Ag5 0.0 5_656 5_656
Cu5 Ag4 Cu5 179.46(11) 3_656 2_554
Ag5 Ag4 Cu5 179.46(11) 3_656 2_554
Cu5 Ag4 Cu5 118.47(10) 5_656 2_554
Ag5 Ag4 Cu5 118.47(10) 5_656 2_554
Cu5 Ag4 Ag5 179.5 3_656 2_554
Ag5 Ag4 Ag5 179.46(11) 3_656 2_554
Cu5 Ag4 Ag5 118.5 5_656 2_554
Ag5 Ag4 Ag5 118.47(10) 5_656 2_554
Cu5 Ag4 Ag5 0.0 2_554 2_554
Cu5 Ag4 Cu5 118.47(10) 3_656 8_665
Ag5 Ag4 Cu5 118.47(10) 3_656 8_665
Cu5 Ag4 Cu5 179.46(11) 5_656 8_665
Ag5 Ag4 Cu5 179.46(11) 5_656 8_665
Cu5 Ag4 Cu5 61.30(13) 2_554 8_665
Ag5 Ag4 Cu5 61.30(13) 2_554 8_665
Cu5 Ag4 Ag5 118.5 3_656 8_665
Ag5 Ag4 Ag5 118.47(10) 3_656 8_665
Cu5 Ag4 Ag5 179.5 5_656 8_665
Ag5 Ag4 Ag5 179.46(11) 5_656 8_665
Cu5 Ag4 Ag5 61.3 2_554 8_665
Ag5 Ag4 Ag5 61.30(13) 2_554 8_665
Cu5 Ag4 Ag5 0.0 8_665 8_665
Cu5 Ag4 Ag3 119.16(10) 3_656 6_556
Ag5 Ag4 Ag3 119.16(10) 3_656 6_556
Cu5 Ag4 Ag3 119.16(10) 5_656 6_556
Ag5 Ag4 Ag3 119.16(10) 5_656 6_556
Cu5 Ag4 Ag3 61.22(8) 2_554 6_556
Ag5 Ag4 Ag3 61.22(8) 2_554 6_556
Cu5 Ag4 Ag3 61.22(8) 8_665 6_556
Ag5 Ag4 Ag3 61.22(8) 8_665 6_556
Cu5 Ag4 Cu3 119.16(10) 3_656 6_556
Ag5 Ag4 Cu3 119.16(10) 3_656 6_556
Cu5 Ag4 Cu3 119.16(10) 5_656 6_556
Ag5 Ag4 Cu3 119.16(10) 5_656 6_556
Cu5 Ag4 Cu3 61.22(8) 2_554 6_556
Ag5 Ag4 Cu3 61.22(8) 2_554 6_556
Cu5 Ag4 Cu3 61.22(8) 8_665 6_556
Ag5 Ag4 Cu3 61.22(8) 8_665 6_556
Ag3 Ag4 Cu3 0.00(10) 6_556 6_556
Cu5 Ag4 Ag6 118.72(10) 3_656 .
Ag5 Ag4 Ag6 118.72(10) 3_656 .
Cu5 Ag4 Ag6 118.72(10) 5_656 .
Ag5 Ag4 Ag6 118.72(10) 5_656 .
Cu5 Ag4 Ag6 60.74(8) 2_554 .
Ag5 Ag4 Ag6 60.74(8) 2_554 .
Cu5 Ag4 Ag6 60.74(8) 8_665 .
Ag5 Ag4 Ag6 60.74(8) 8_665 .
Ag3 Ag4 Ag6 111.35(12) 6_556 .
Cu3 Ag4 Ag6 111.35(12) 6_556 .
Cu5 Ag4 Ag6 59.76(8) 3_656 6_656
Ag5 Ag4 Ag6 59.76(8) 3_656 6_656
Cu5 Ag4 Ag6 59.76(8) 5_656 6_656
Ag5 Ag4 Ag6 59.76(8) 5_656 6_656
Cu5 Ag4 Ag6 120.78(10) 2_554 6_656
Ag5 Ag4 Ag6 120.78(10) 2_554 6_656
Cu5 Ag4 Ag6 120.78(10) 8_665 6_656
Ag5 Ag4 Ag6 120.78(10) 8_665 6_656
Ag3 Ag4 Ag6 70.53(10) 6_556 6_656
Cu3 Ag4 Ag6 70.53(10) 6_556 6_656
Ag6 Ag4 Ag6 178.12(13) . 6_656
Cu5 Ag5 Ag5 0.0 7_565 7_565
Cu5 Ag5 Cu4 120.88(6) 7_565 5_656
Ag5 Ag5 Cu4 120.88(6) 7_565 5_656
Cu5 Ag5 Ag4 120.88(6) 7_565 5_656
Ag5 Ag5 Ag4 120.88(6) 7_565 5_656
Cu4 Ag5 Ag4 0.0 5_656 5_656
Cu5 Ag5 Cu4 120.65(6) 7_565 2
Ag5 Ag5 Cu4 120.65(6) 7_565 2
Cu4 Ag5 Cu4 111.50(9) 5_656 2
Ag4 Ag5 Cu4 111.50(9) 5_656 2
Cu5 Ag5 Ag4 120.65(6) 7_565 2
Ag5 Ag5 Ag4 120.65(6) 7_565 2
Cu4 Ag5 Ag4 111.5 5_656 2
Ag4 Ag5 Ag4 111.50(9) 5_656 2
Cu4 Ag5 Ag4 0.0 2 2
Cu5 Ag5 Ag3 60.67(6) 7_565 .
Ag5 Ag5 Ag3 60.67(6) 7_565 .
Cu4 Ag5 Ag3 113.67(11) 5_656 .
Ag4 Ag5 Ag3 113.67(11) 5_656 .
Cu4 Ag5 Ag3 120.54(11) 2 .
Ag4 Ag5 Ag3 120.54(11) 2 .
Cu5 Ag5 Cu5 180.0 7_565 7
Ag5 Ag5 Cu5 180.0 7_565 7
Cu4 Ag5 Cu5 59.12(6) 5_656 7
Ag4 Ag5 Cu5 59.12(6) 5_656 7
Cu4 Ag5 Cu5 59.35(6) 2 7
Ag4 Ag5 Cu5 59.35(6) 2 7
Ag3 Ag5 Cu5 119.34(6) . 7
Cu5 Ag5 Ag5 180.0 7_565 7
Ag5 Ag5 Ag5 180.0 7_565 7
Cu4 Ag5 Ag5 59.12(6) 5_656 7
Ag4 Ag5 Ag5 59.12(6) 5_656 7
Cu4 Ag5 Ag5 59.35(6) 2 7
Ag4 Ag5 Ag5 59.35(6) 2 7
Ag3 Ag5 Ag5 119.34(6) . 7
Cu5 Ag5 Ag5 0.0 7 7
Cu5 Ag5 Ag6 119.58(6) 7_565 2
Ag5 Ag5 Ag6 119.58(6) 7_565 2
Cu4 Ag5 Ag6 64.04(9) 5_656 2
Ag4 Ag5 Ag6 64.04(9) 5_656 2
Cu4 Ag5 Ag6 61.60(9) 2 2
Ag4 Ag5 Ag6 61.60(9) 2 2
Ag3 Ag5 Ag6 177.61(13) . 2
Cu5 Ag5 Ag6 60.42(6) 7 2
Ag5 Ag5 Ag6 60.42(6) 7 2
Cu5 Ag5 Cu3 119.52(6) 7_565 5_656
Ag5 Ag5 Cu3 119.52(6) 7_565 5_656
Cu4 Ag5 Cu3 108.64(10) 5_656 5_656
Ag4 Ag5 Cu3 108.64(10) 5_656 5_656
Cu4 Ag5 Cu3 60.89(9) 2 5_656
Ag4 Ag5 Cu3 60.89(9) 2 5_656
Ag3 Ag5 Cu3 69.4 . 5_656
Cu5 Ag5 Cu3 60.48(6) 7 5_656
Ag5 Ag5 Cu3 60.48(6) 7 5_656
Ag6 Ag5 Cu3 111.78(10) 2 5_656
In2 Ag6 Cu5 145.57(8) . 2_554
In2 Ag6 Ag5 145.57(8) . 2_554
Cu5 Ag6 Ag5 0.0 2_554 2_554
In2 Ag6 Cu5 145.57(8) . 8_665
Cu5 Ag6 Cu5 59.16(12) 2_554 8_665
Ag5 Ag6 Cu5 59.16(12) 2_554 8_665
In2 Ag6 Ag5 145.57(8) . 8_665
Cu5 Ag6 Ag5 59.2 2_554 8_665
Ag5 Ag6 Ag5 59.16(12) 2_554 8_665
Cu5 Ag6 Ag5 0.0 8_665 8_665
In2 Ag6 Ag4 146.44(12) . .
Cu5 Ag6 Ag4 57.66(8) 2_554 .
Ag5 Ag6 Ag4 57.66(8) 2_554 .
Cu5 Ag6 Ag4 57.66(8) 8_665 .
Ag5 Ag6 Ag4 57.66(8) 8_665 .
In2 Ag6 Cu4 111.29(11) . 6_556
Cu5 Ag6 Cu4 56.20(8) 2_554 6_556
Ag5 Ag6 Cu4 56.20(8) 2_554 6_556
Cu5 Ag6 Cu4 56.20(8) 8_665 6_556
Ag5 Ag6 Cu4 56.20(8) 8_665 6_556
Ag4 Ag6 Cu4 102.3 . 6_556
In2 Ag6 Ag4 111.29(11) . 6_556
Cu5 Ag6 Ag4 56.20(8) 2_554 6_556
Ag5 Ag6 Ag4 56.20(8) 2_554 6_556
Cu5 Ag6 Ag4 56.20(8) 8_665 6_556
Ag5 Ag6 Ag4 56.20(8) 8_665 6_556
Ag4 Ag6 Ag4 102.27(7) . 6_556
Cu4 Ag6 Ag4 0.0 6_556 6_556
In2 Ag6 Eu1 73.79(7) . .
Cu5 Ag6 Eu1 119.67(10) 2_554 .
Ag5 Ag6 Eu1 119.67(10) 2_554 .
Cu5 Ag6 Eu1 119.67(10) 8_665 .
Ag5 Ag6 Eu1 119.67(10) 8_665 .
Ag4 Ag6 Eu1 72.65(9) . .
Cu4 Ag6 Eu1 174.92(11) 6_556 .
Ag4 Ag6 Eu1 174.92(11) 6_556 .
In2 Ag6 Eu1 75.69(5) . 5_556
Cu5 Ag6 Eu1 69.88(6) 2_554 5_556
Ag5 Ag6 Eu1 69.88(6) 2_554 5_556
Cu5 Ag6 Eu1 119.59(9) 8_665 5_556
Ag5 Ag6 Eu1 119.59(9) 8_665 5_556
Ag4 Ag6 Eu1 117.69(5) . 5_556
Cu4 Ag6 Eu1 69.75(6) 6_556 5_556
Ag4 Ag6 Eu1 69.75(6) 6_556 5_556
Eu1 Ag6 Eu1 112.35(5) . 5_556
In2 Ag6 Eu1 75.69(5) . 5_566
Cu5 Ag6 Eu1 119.59(9) 2_554 5_566
Ag5 Ag6 Eu1 119.59(9) 2_554 5_566
Cu5 Ag6 Eu1 69.88(6) 8_665 5_566
Ag5 Ag6 Eu1 69.88(6) 8_665 5_566
Ag4 Ag6 Eu1 117.69(5) . 5_566
Cu4 Ag6 Eu1 69.75(6) 6_556 5_566
Ag4 Ag6 Eu1 69.75(6) 6_556 5_566
Eu1 Ag6 Eu1 112.35(5) . 5_566
Eu1 Ag6 Eu1 116.11(11) 5_556 5_566

loop_
_geom_bond_atom_site_label_1
_geom_bond_atom_site_label_2
_geom_bond_distance
_geom_bond_site_symmetry_2
Eu1 Cu3 3.1385(17) 5_666
Eu1 Ag3 3.1385(17) 5_666
Eu1 Cu3 3.1385(16) 5_656
Eu1 Ag3 3.1385(16) 5_656
Eu1 Ag6 3.165(3) .
Eu1 Ag3 3.177(3) .
Eu1 Ag6 3.1776(19) 5_556
Eu1 Ag6 3.1776(19) 5_566
Eu1 Cu5 3.430(3) 4_456
Eu1 Ag5 3.430(3) 4_456
Eu1 Cu5 3.430(3) 6_557
In2 Ag6 2.779(3) .
In2 Cu5 2.922(3) 4_456
In2 Ag5 2.922(3) 4_456
In2 Cu5 2.922(3) 6_557
In2 Ag5 2.922(3) 6_557
In2 Cu5 2.930(3) 1_455
In2 Ag5 2.930(3) 1_455
In2 Cu5 2.930(3) 7_465
In2 Ag5 2.930(3) 7_465
In2 Ag4 2.9631(14) 5_566
In2 Cu4 2.9631(14) 5_566
In2 Ag4 2.9631(14) 5_556
Ag3 Ag5 2.699(3) .
Ag3 Cu5 2.699(3) 7_565
Ag3 Ag5 2.699(3) 7_565
Ag3 Cu4 2.780(3) 6_656
Ag3 Ag4 2.780(3) 6_656
Ag3 Cu5 2.789(3) 5_656
Ag3 Ag5 2.789(3) 5_656
Ag3 Cu5 2.789(3) 3_656
Ag3 Ag5 2.789(3) 3_656
Ag3 In2 2.980(3) 1_655
Ag3 Cu3 3.124(3) 5_656
Ag4 Cu5 2.678(3) 3_656
Ag4 Ag5 2.678(3) 3_656
Ag4 Cu5 2.678(3) 5_656
Ag4 Ag5 2.678(3) 5_656
Ag4 Cu5 2.696(3) 2_554
Ag4 Ag5 2.696(3) 2_554
Ag4 Cu5 2.696(3) 8_665
Ag4 Ag5 2.696(3) 8_665
Ag4 Ag3 2.780(3) 6_556
Ag4 Cu3 2.780(3) 6_556
Ag4 Ag6 2.807(4) .
Ag4 Ag6 2.897(4) 6_656
Ag5 Cu5 2.644(5) 7_565
Ag5 Ag5 2.644(5) 7_565
Ag5 Cu4 2.678(3) 5_656
Ag5 Ag4 2.678(3) 5_656
Ag5 Cu4 2.696(3) 2
Ag5 Ag4 2.696(3) 2
Ag5 Cu5 2.749(5) 7
Ag5 Ag5 2.749(5) 7
Ag5 Ag6 2.784(3) 2
Ag5 Cu3 2.789(3) 5_656
Ag6 Cu5 2.784(3) 2_554
Ag6 Ag5 2.784(3) 2_554
Ag6 Cu5 2.784(3) 8_665
Ag6 Ag5 2.784(3) 8_665
Ag6 Cu4 2.897(4) 6_556
Ag6 Ag4 2.897(4) 6_556
Ag6 Eu1 3.1776(19) 5_556
Ag6 Eu1 3.1776(19) 5_566
